data_2212166
loop_
_publ_author_name
'Naser Eltaher Eltayeb'
'Siang Guan Teoh'
'Shea-Lin Ng'
'Hoong-Kun Fun'
'Kamarulazizi Ibrahim'

_publ_section_title
;
 5,6-Diphenyl-3-(2-pyridyl)-1,2,4-triazine
;
_journal_coeditor_code FL2097
_journal_issue 2
_journal_name_full 'Acta Crystallographica Section E'
_journal_page_first o1041
_journal_page_last o1042
_journal_paper_doi 10.1107/S1600536807004229
_journal_volume 63
_journal_year 2007
_chemical_formula_iupac 'C20 H14 N4'
_chemical_formula_moiety 'C20 H14 N4'
_chemical_formula_sum 'C20 H14 N4'
_chemical_formula_weight 310.35
_chemical_name_systematic
;
5,6-diphenyl-3-(2-pyridyl)-1,2,4-triazine
;
_space_group_IT_number 14
_symmetry_cell_setting monoclinic
_symmetry_space_group_name_Hall '-P 2ybc'
_symmetry_space_group_name_H-M 'P 1 21/c 1'
_atom_sites_solution_hydrogens geom
_atom_sites_solution_primary direct
_atom_sites_solution_secondary difmap
_audit_creation_method SHELXL-97
_cell_angle_alpha 90.00
_cell_angle_beta 94.1270(10)
_cell_angle_gamma 90.00
_cell_formula_units_Z 4
_cell_length_a 11.5830(3)
_cell_length_b 11.0381(2)
_cell_length_c 11.9550(3)
_cell_measurement_reflns_used 5288
_cell_measurement_temperature 100.00(10)
_cell_measurement_theta_max 32.26
_cell_measurement_theta_min 2.51
_cell_volume 1524.53(6)
_computing_cell_refinement APEX2
_computing_data_collection 'APEX2 (Bruker, 2005)'
_computing_data_reduction 'SAINT (Bruker, 2005)'
_computing_molecular_graphics SHELXTL
_computing_publication_material
;
SHELXTL and PLATON (Spek, 2003)
;
_computing_structure_refinement SHELXTL
_computing_structure_solution 'SHELXTL (Sheldrick, 1998)'
_diffrn_ambient_temperature 297(2)
_diffrn_detector_area_resol_mean 8.33
_diffrn_measured_fraction_theta_full 0.996
_diffrn_measured_fraction_theta_max 0.996
_diffrn_measurement_device_type
;
Bruker SMART APEX2 CCD area-detector
;
_diffrn_measurement_method \w
_diffrn_radiation_monochromator graphite
_diffrn_radiation_source 'fine-focus sealed tube'
_diffrn_radiation_type MoK\a
_diffrn_radiation_wavelength 0.71073
_diffrn_reflns_av_R_equivalents 0.0391
_diffrn_reflns_av_sigmaI/netI 0.0235
_diffrn_reflns_limit_h_max 17
_diffrn_reflns_limit_h_min -17
_diffrn_reflns_limit_k_max 16
_diffrn_reflns_limit_k_min -16
_diffrn_reflns_limit_l_max 17
_diffrn_reflns_limit_l_min -17
_diffrn_reflns_number 38592
_diffrn_reflns_theta_full 32.26
_diffrn_reflns_theta_max 32.26
_diffrn_reflns_theta_min 2.51
_diffrn_standards_number 0
_exptl_absorpt_coefficient_mu 0.083
_exptl_absorpt_correction_T_max 0.9835
_exptl_absorpt_correction_T_min 0.8869
_exptl_absorpt_correction_type multi-scan
_exptl_absorpt_process_details '(SADABS; Bruker, 2005)'
_exptl_crystal_colour yellow
_exptl_crystal_density_diffrn 1.352
_exptl_crystal_density_method 'not measured'
_exptl_crystal_description Block
_exptl_crystal_F_000 648
_exptl_crystal_size_max 0.64
_exptl_crystal_size_mid 0.21
_exptl_crystal_size_min 0.20
_refine_diff_density_max 0.501
_refine_diff_density_min -0.218
_refine_ls_extinction_method none
_refine_ls_goodness_of_fit_ref 1.026
_refine_ls_hydrogen_treatment constr
_refine_ls_matrix_type full
_refine_ls_number_parameters 217
_refine_ls_number_reflns 5386
_refine_ls_number_restraints 0
_refine_ls_restrained_S_all 1.026
_refine_ls_R_factor_all 0.0573
_refine_ls_R_factor_gt 0.0468
_refine_ls_shift/su_max 0.000
_refine_ls_shift/su_mean 0.000
_refine_ls_structure_factor_coef Fsqd
_refine_ls_weighting_details 'calc w=1/[\s^2^(Fo^2^)+(0.0737P)^2^+0.4168P] where P=(Fo^2^+2Fc^2^)/3'
_refine_ls_weighting_scheme calc
_refine_ls_wR_factor_gt 0.1230
_refine_ls_wR_factor_ref 0.1314
_reflns_number_gt 4472
_reflns_number_total 5386
_reflns_threshold_expression I>2\s(I)
_cod_data_source_file fl2097.cif
_cod_data_source_block I
_cod_depositor_comments
;
The following automatic conversions were performed:
'_symmetry_cell_setting' value 'Monoclinic' changed to 'monoclinic'
according to '/home/saulius/struct/CIF-dictionaries/cif_core.dic'
dictionary named 'cif_core.dic' version 2.4.1 from 2010-06-29.

Automatic conversion script
Id: cif_fix_enum 1527 2010-12-29 10:47:43Z saulius 

The following automatic conversions were performed:

'_symmetry_cell_setting' value 'Monoclinic' changed to 'monoclinic'
according to /home/saulius/struct/CIF-dictionaries/cif_core.dic
dictionary named 'cif_core.dic' version 2.4.1 from 2010-06-29.

Automatic conversion script
Id: cif_fix_values 1715 2011-07-08 13:25:40Z adriana 
;
_cod_original_sg_symbol_H-M 'P 21/c'
_cod_database_code 2212166
_cod_database_fobs_code 2212166

loop_
_symmetry_equiv_pos_as_xyz
'x, y, z'
'-x, y+1/2, -z+1/2'
'-x, -y, -z'
'x, -y-1/2, z-1/2'

loop_
_atom_site_type_symbol
_atom_site_label
_atom_site_fract_x
_atom_site_fract_y
_atom_site_fract_z
_atom_site_U_iso_or_equiv
_atom_site_adp_type
_atom_site_calc_flag
_atom_site_refinement_flags
_atom_site_occupancy
N N1 0.22100(7) 0.97569(7) 0.04307(7) 0.01914(16) Uani d . 1
N N2 0.30315(7) 0.93713(7) -0.02143(7) 0.01837(16) Uani d . 1
N N3 0.14242(7) 0.77664(7) 0.04894(7) 0.01676(15) Uani d . 1
N N4 -0.03513(8) 0.86136(8) 0.16033(8) 0.02276(18) Uani d . 1
C C1 0.13972(8) 0.89629(8) 0.06934(8) 0.01632(17) Uani d . 1
C C2 0.30731(7) 0.82014(8) -0.05143(8) 0.01551(16) Uani d . 1
C C3 0.22922(7) 0.73615(8) -0.00779(7) 0.01517(16) Uani d . 1
C C4 0.04266(8) 0.94385(9) 0.13164(8) 0.01745(17) Uani d . 1
C C5 -0.12284(9) 0.90026(10) 0.21783(10) 0.0251(2) Uani d . 1
H H5A -0.1774 0.8439 0.2378 0.030 Uiso calc R 1
C C6 -0.13695(9) 1.02004(10) 0.24928(9) 0.0240(2) Uani d . 1
H H6A -0.1991 1.0431 0.2896 0.029 Uiso calc R 1
C C7 -0.05647(9) 1.10418(10) 0.21926(9) 0.0241(2) Uani d . 1
H H7A -0.0633 1.1851 0.2394 0.029 Uiso calc R 1
C C8 0.03496(9) 1.06627(9) 0.15849(9) 0.02139(19) Uani d . 1
H H8A 0.0896 1.1213 0.1363 0.026 Uiso calc R 1
C C9 0.39533(8) 0.78968(8) -0.13063(8) 0.01603(17) Uani d . 1
C C10 0.49966(8) 0.85451(9) -0.12754(9) 0.01981(18) Uani d . 1
H H10A 0.5148 0.9138 -0.0732 0.024 Uiso calc R 1
C C11 0.58057(9) 0.83080(9) -0.20493(9) 0.0232(2) Uani d . 1
H H11A 0.6488 0.8753 -0.2033 0.028 Uiso calc R 1
C C12 0.55963(9) 0.74060(9) -0.28489(9) 0.0228(2) Uani d . 1
H H12A 0.6141 0.7243 -0.3364 0.027 Uiso calc R 1
C C13 0.45729(9) 0.67495(9) -0.28776(8) 0.02101(19) Uani d . 1
H H13A 0.4437 0.6141 -0.3409 0.025 Uiso calc R 1
C C14 0.37493(8) 0.69928(9) -0.21190(8) 0.01820(18) Uani d . 1
H H14A 0.3062 0.6555 -0.2151 0.022 Uiso calc R 1
C C15 0.23956(7) 0.60253(8) -0.01411(8) 0.01530(16) Uani d . 1
C C16 0.34241(8) 0.54550(9) 0.02527(8) 0.01760(17) Uani d . 1
H H16A 0.4073 0.5916 0.0474 0.021 Uiso calc R 1
C C17 0.34750(8) 0.41981(9) 0.03122(9) 0.01969(18) Uani d . 1
H H17A 0.4154 0.3819 0.0586 0.024 Uiso calc R 1
C C18 0.25098(9) 0.35064(9) -0.00380(8) 0.02022(19) Uani d . 1
H H18A 0.2546 0.2666 0.0006 0.024 Uiso calc R 1
C C19 0.14915(8) 0.40664(9) -0.04536(8) 0.02008(18) Uani d . 1
H H19A 0.0855 0.3602 -0.0704 0.024 Uiso calc R 1
C C20 0.14303(8) 0.53272(8) -0.04920(8) 0.01833(18) Uani d . 1
H H20A 0.0745 0.5705 -0.0752 0.022 Uiso calc R 1

loop_
_atom_site_aniso_label
_atom_site_aniso_U_11
_atom_site_aniso_U_22
_atom_site_aniso_U_33
_atom_site_aniso_U_12
_atom_site_aniso_U_13
_atom_site_aniso_U_23
N1 0.0189(4) 0.0156(3) 0.0231(4) 0.0011(3) 0.0024(3) -0.0022(3)
N2 0.0182(3) 0.0150(3) 0.0220(4) 0.0004(3) 0.0019(3) -0.0016(3)
N3 0.0175(3) 0.0141(3) 0.0189(4) 0.0017(3) 0.0025(3) -0.0003(3)
N4 0.0212(4) 0.0200(4) 0.0279(4) 0.0025(3) 0.0071(3) 0.0006(3)
C1 0.0170(4) 0.0151(4) 0.0168(4) 0.0024(3) 0.0007(3) -0.0008(3)
C2 0.0152(4) 0.0145(4) 0.0167(4) 0.0002(3) 0.0009(3) 0.0001(3)
C3 0.0150(3) 0.0138(4) 0.0165(4) 0.0010(3) 0.0002(3) -0.0001(3)
C4 0.0186(4) 0.0169(4) 0.0168(4) 0.0034(3) 0.0010(3) -0.0011(3)
C5 0.0223(4) 0.0252(5) 0.0287(5) 0.0029(4) 0.0082(4) 0.0010(4)
C6 0.0237(4) 0.0294(5) 0.0190(4) 0.0081(4) 0.0030(4) -0.0039(4)
C7 0.0266(5) 0.0225(5) 0.0230(5) 0.0064(4) 0.0012(4) -0.0083(4)
C8 0.0232(4) 0.0185(4) 0.0224(4) 0.0016(3) 0.0012(4) -0.0044(3)
C9 0.0169(4) 0.0140(4) 0.0173(4) 0.0004(3) 0.0020(3) 0.0017(3)
C10 0.0203(4) 0.0144(4) 0.0250(4) -0.0022(3) 0.0042(3) -0.0005(3)
C11 0.0204(4) 0.0197(4) 0.0305(5) -0.0017(3) 0.0078(4) 0.0030(4)
C12 0.0243(4) 0.0235(5) 0.0215(4) 0.0024(4) 0.0078(4) 0.0039(4)
C13 0.0262(4) 0.0206(4) 0.0164(4) 0.0012(3) 0.0025(3) 0.0000(3)
C14 0.0191(4) 0.0183(4) 0.0172(4) -0.0009(3) 0.0012(3) 0.0005(3)
C15 0.0160(4) 0.0134(4) 0.0169(4) 0.0008(3) 0.0039(3) 0.0005(3)
C16 0.0153(4) 0.0167(4) 0.0211(4) 0.0005(3) 0.0035(3) 0.0018(3)
C17 0.0185(4) 0.0167(4) 0.0243(4) 0.0032(3) 0.0053(3) 0.0029(3)
C18 0.0247(4) 0.0138(4) 0.0229(4) 0.0008(3) 0.0071(4) -0.0005(3)
C19 0.0213(4) 0.0169(4) 0.0222(4) -0.0029(3) 0.0028(3) -0.0027(3)
C20 0.0171(4) 0.0163(4) 0.0216(4) 0.0000(3) 0.0014(3) -0.0010(3)

loop_
_atom_type_symbol
_atom_type_description
_atom_type_scat_dispersion_real
_atom_type_scat_dispersion_imag
_atom_type_scat_source
C C 0.0033 0.0016 'International Tables Vol C Tables 4.2.6.8 and 6.1.1.4'
H H 0.0000 0.0000 'International Tables Vol C Tables 4.2.6.8 and 6.1.1.4'
N N 0.0061 0.0033 'International Tables Vol C Tables 4.2.6.8 and 6.1.1.4'

loop_
_geom_angle_atom_site_label_1
_geom_angle_atom_site_label_2
_geom_angle_atom_site_label_3
_geom_angle
N2 N1 C1 117.92(8)
N1 N2 C2 120.09(8)
C3 N3 C1 116.82(8)
C5 N4 C4 117.51(9)
N1 C1 N3 125.06(8)
N1 C1 C4 117.09(8)
N3 C1 C4 117.76(8)
N2 C2 C3 119.59(8)
N2 C2 C9 115.43(8)
C3 C2 C9 124.97(8)
N3 C3 C2 119.52(8)
N3 C3 C15 115.29(8)
C2 C3 C15 125.09(8)
N4 C4 C8 122.93(9)
N4 C4 C1 115.70(8)
C8 C4 C1 121.37(9)
N4 C5 C6 123.63(10)
N4 C5 H5A 118.2
C6 C5 H5A 118.2
C7 C6 C5 118.39(9)
C7 C6 H6A 120.8
C5 C6 H6A 120.8
C6 C7 C8 119.13(9)
C6 C7 H7A 120.4
C8 C7 H7A 120.4
C7 C8 C4 118.41(10)
C7 C8 H8A 120.8
C4 C8 H8A 120.8
C14 C9 C10 118.93(8)
C14 C9 C2 121.08(8)
C10 C9 C2 119.96(8)
C11 C10 C9 120.52(9)
C11 C10 H10A 119.7
C9 C10 H10A 119.7
C10 C11 C12 120.05(9)
C10 C11 H11A 120.0
C12 C11 H11A 120.0
C13 C12 C11 119.85(9)
C13 C12 H12A 120.1
C11 C12 H12A 120.1
C12 C13 C14 120.56(9)
C12 C13 H13A 119.7
C14 C13 H13A 119.7
C13 C14 C9 120.07(9)
C13 C14 H14A 120.0
C9 C14 H14A 120.0
C20 C15 C16 119.78(8)
C20 C15 C3 119.88(8)
C16 C15 C3 120.04(8)
C17 C16 C15 119.89(8)
C17 C16 H16A 120.1
C15 C16 H16A 120.1
C16 C17 C18 120.09(9)
C16 C17 H17A 120.0
C18 C17 H17A 120.0
C19 C18 C17 120.35(9)
C19 C18 H18A 119.8
C17 C18 H18A 119.8
C18 C19 C20 119.68(9)
C18 C19 H19A 120.2
C20 C19 H19A 120.2
C19 C20 C15 120.19(8)
C19 C20 H20A 119.9
C15 C20 H20A 119.9

loop_
_geom_bond_atom_site_label_1
_geom_bond_atom_site_label_2
_geom_bond_distance
N1 N2 1.3368(12)
N1 C1 1.3400(12)
N2 C2 1.3420(12)
N3 C3 1.3299(11)
N3 C1 1.3439(12)
N4 C5 1.3378(13)
N4 C4 1.3428(13)
C1 C4 1.4883(13)
C2 C3 1.4206(12)
C2 C9 1.4792(13)
C3 C15 1.4820(12)
C4 C8 1.3932(13)
C5 C6 1.3874(15)
C5 H5A 0.9300
C6 C7 1.3815(16)
C6 H6A 0.9300
C7 C8 1.3912(14)
C7 H7A 0.9300
C8 H8A 0.9300
C9 C14 1.4009(13)
C9 C10 1.4026(13)
C10 C11 1.3884(14)
C10 H10A 0.9300
C11 C12 1.3893(15)
C11 H11A 0.9300
C12 C13 1.3878(14)
C12 H12A 0.9300
C13 C14 1.3889(13)
C13 H13A 0.9300
C14 H14A 0.9300
C15 C20 1.3973(13)
C15 C16 1.3988(12)
C16 C17 1.3903(13)
C16 H16A 0.9300
C17 C18 1.3932(14)
C17 H17A 0.9300
C18 C19 1.3913(14)
C18 H18A 0.9300
C19 C20 1.3941(13)
C19 H19A 0.9300
C20 H20A 0.9300

loop_
_geom_hbond_atom_site_label_D
_geom_hbond_atom_site_label_H
_geom_hbond_atom_site_label_A
_geom_hbond_site_symmetry_A
_geom_hbond_distance_DH
_geom_hbond_distance_HA
_geom_hbond_distance_DA
_geom_hbond_angle_DHA
_geom_hbond_publ_flag
C7 H7A N4 2_555 0.93 2.52 3.3220(10) 145 y
C6 H6A Cg4 2_555 0.93 2.82 3.4700(10) 128 y
C13 H13A Cg1 4_575 0.93 3.00 3.4870(10) 115 y
C14 H14A Cg1 4_575 0.93 3.32 3.6610(10) 104 y
C17 H17A Cg3 3_665 0.93 2.65 3.4780(10) 149 y
C20 H20A Cg2 4_575 0.93 3.10 3.6850(10) 122 y

loop_
_geom_torsion_atom_site_label_1
_geom_torsion_atom_site_label_2
_geom_torsion_atom_site_label_3
_geom_torsion_atom_site_label_4
_geom_torsion
C1 N1 N2 C2 -4.61(13)
N2 N1 C1 N3 9.52(14)
N2 N1 C1 C4 -174.14(8)
C3 N3 C1 N1 -4.32(14)
C3 N3 C1 C4 179.36(8)
N1 N2 C2 C3 -4.46(13)
N1 N2 C2 C9 174.98(8)
C1 N3 C3 C2 -5.27(12)
C1 N3 C3 C15 171.27(8)
N2 C2 C3 N3 9.67(13)
C9 C2 C3 N3 -169.72(8)
N2 C2 C3 C15 -166.51(9)
C9 C2 C3 C15 14.11(14)
C5 N4 C4 C8 -0.42(15)
C5 N4 C4 C1 179.08(9)
N1 C1 C4 N4 -177.66(9)
N3 C1 C4 N4 -1.04(13)
N1 C1 C4 C8 1.86(13)
N3 C1 C4 C8 178.48(9)
C4 N4 C5 C6 -0.27(16)
N4 C5 C6 C7 0.32(17)
C5 C6 C7 C8 0.31(16)
C6 C7 C8 C4 -0.95(15)
N4 C4 C8 C7 1.04(15)
C1 C4 C8 C7 -178.44(9)
N2 C2 C9 C14 -146.04(9)
C3 C2 C9 C14 33.36(14)
N2 C2 C9 C10 31.80(12)
C3 C2 C9 C10 -148.79(9)
C14 C9 C10 C11 1.04(14)
C2 C9 C10 C11 -176.85(9)
C9 C10 C11 C12 -1.31(15)
C10 C11 C12 C13 0.51(16)
C11 C12 C13 C14 0.55(15)
C12 C13 C14 C9 -0.81(15)
C10 C9 C14 C13 0.02(14)
C2 C9 C14 C13 177.88(8)
N3 C3 C15 C20 51.09(12)
C2 C3 C15 C20 -132.59(10)
N3 C3 C15 C16 -122.67(9)
C2 C3 C15 C16 53.64(13)
C20 C15 C16 C17 -1.16(14)
C3 C15 C16 C17 172.61(9)
C15 C16 C17 C18 1.12(15)
C16 C17 C18 C19 0.28(15)
C17 C18 C19 C20 -1.63(15)
C18 C19 C20 C15 1.58(15)
C16 C15 C20 C19 -0.19(14)
C3 C15 C20 C19 -173.97(9)

loop_
_cod_related_entry_id
_cod_related_entry_database
_cod_related_entry_code
1 ChemSpider 63757
